data_1517146
loop_
_publ_author_name
'Xue-Qin Song'
'Li Wang'
'Meng-Meng Zhao'
'Guo-Quang Cheng'
'Xiao-Run Wang'
'Yun-Qiao Peng'

_publ_section_title
;
 Synthesis, crystal structure and luminescence properties of homodinuclear
 lanthanide complexes with a new tetrapodal thenylsalicylamide ligand
;
_journal_name_full
;
Inorganica Chimica Acta
;
_journal_page_first 156
_journal_page_last 164
_journal_volume 402
_journal_year 2013
_chemical_formula_moiety 'C108 H100 N14 O36 S8 Sm2, 4(C H4 O)'
_chemical_formula_sum 'C112 H116 N14 O40 S8 Sm2'
_chemical_formula_weight 2855.37
_space_group_IT_number 2
_symmetry_cell_setting triclinic
_symmetry_space_group_name_Hall '-P 1'
_symmetry_space_group_name_H-M 'P -1'
_atom_sites_solution_hydrogens geom
_atom_sites_solution_primary direct
_atom_sites_solution_secondary difmap
_cell_angle_alpha 99.790(3)
_cell_angle_beta 103.072(3)
_cell_angle_gamma 115.190(2)
_cell_formula_units_Z 1
_cell_length_a 13.0091(14)
_cell_length_b 15.2063(16)
_cell_length_c 18.295(3)
_cell_measurement_reflns_used 4476
_cell_measurement_temperature 296(2)
_cell_measurement_theta_max 23.11
_cell_measurement_theta_min 2.19
_cell_volume 3041.0(7)
_computing_cell_refinement 'Bruker SAINT'
_computing_data_collection 'Bruker APEX2'
_computing_data_reduction 'Bruker SAINT'
_computing_molecular_graphics 'Bruker SHELXTL'
_computing_publication_material 'Bruker SHELXTL'
_computing_structure_refinement 'SHELXL-97 (Sheldrick, 2008)'
_computing_structure_solution 'SHELXS-97 (Sheldrick, 2008)'
_diffrn_ambient_temperature 296(2)
_diffrn_measured_fraction_theta_full 0.988
_diffrn_measured_fraction_theta_max 0.988
_diffrn_measurement_device_type 'Bruker APEX-II CCD'
_diffrn_measurement_method '\f and \w scans'
_diffrn_radiation_monochromator graphite
_diffrn_radiation_source 'fine-focus sealed tube'
_diffrn_radiation_type MoK\a
_diffrn_radiation_wavelength 0.71073
_diffrn_reflns_av_R_equivalents 0.0283
_diffrn_reflns_av_sigmaI/netI 0.0624
_diffrn_reflns_limit_h_max 17
_diffrn_reflns_limit_h_min -17
_diffrn_reflns_limit_k_max 20
_diffrn_reflns_limit_k_min -9
_diffrn_reflns_limit_l_max 24
_diffrn_reflns_limit_l_min -24
_diffrn_reflns_number 22009
_diffrn_reflns_theta_full 28.40
_diffrn_reflns_theta_max 28.40
_diffrn_reflns_theta_min 1.74
_exptl_absorpt_coefficient_mu 1.184
_exptl_absorpt_correction_T_max 0.7032
_exptl_absorpt_correction_T_min 0.6489
_exptl_absorpt_correction_type multi-scan
_exptl_absorpt_process_details sadabs
_exptl_crystal_colour colourless
_exptl_crystal_density_diffrn 1.559
_exptl_crystal_density_method 'not measured'
_exptl_crystal_description block
_exptl_crystal_F_000 1458
_exptl_crystal_size_max 0.40
_exptl_crystal_size_mid 0.35
_exptl_crystal_size_min 0.32
_refine_diff_density_max 0.766
_refine_diff_density_min -0.724
_refine_diff_density_rms 0.102
_refine_ls_extinction_method none
_refine_ls_goodness_of_fit_ref 1.030
_refine_ls_hydrogen_treatment constr
_refine_ls_matrix_type full
_refine_ls_number_parameters 798
_refine_ls_number_reflns 15091
_refine_ls_number_restraints 0
_refine_ls_restrained_S_all 1.030
_refine_ls_R_factor_all 0.0735
_refine_ls_R_factor_gt 0.0546
_refine_ls_shift/su_max 0.000
_refine_ls_shift/su_mean 0.000
_refine_ls_structure_factor_coef Fsqd
_refine_ls_weighting_details 'calc w=1/[\s^2^(Fo^2^)+(0.0821P)^2^+0.0800P] where P=(Fo^2^+2Fc^2^)/3'
_refine_ls_weighting_scheme calc
_refine_ls_wR_factor_gt 0.1391
_refine_ls_wR_factor_ref 0.1518
_reflns_number_gt 11509
_reflns_number_total 15091
_reflns_threshold_expression >2sigma(I)
_cod_data_source_file ICA-2013-402-156-164-4.cif
_cod_data_source_block t
_cod_database_code 1517146

loop_
_symmetry_equiv_pos_as_xyz
'x, y, z'
'-x, -y, -z'

loop_
_atom_site_label
_atom_site_type_symbol
_atom_site_fract_x
_atom_site_fract_y
_atom_site_fract_z
_atom_site_U_iso_or_equiv
_atom_site_adp_type
_atom_site_occupancy
_atom_site_symmetry_multiplicity
_atom_site_calc_flag
_atom_site_refinement_flags
Sm1 Sm 1.241220(17) 0.297470(15) 0.661350(13) 0.03956(8) Uani 1 1 d .
O1 O 0.9173(2) 0.1606(2) 0.15555(17) 0.0407(6) Uani 1 1 d .
S1 S 1.0480(3) 0.48016(19) 0.16063(13) 0.1187(7) Uani 1 1 d .
C1 C 0.8167(3) 0.2003(3) 0.2413(2) 0.0346(8) Uani 1 1 d .
N1 N 0.9821(3) 0.2580(3) 0.0382(2) 0.0546(10) Uani 1 1 d .
H1 H 0.9130 0.2044 0.0242 0.066 Uiso 1 1 calc R
O2 O 0.8980(2) 0.3680(2) 0.32838(17) 0.0420(6) Uani 1 1 d .
C2 C 0.8516(3) 0.1232(3) 0.2061(2) 0.0354(8) Uani 1 1 d .
H2A H 0.9007 0.1119 0.2479 0.043 Uiso 1 1 calc R
H2B H 0.7796 0.0587 0.1765 0.043 Uiso 1 1 calc R
N2 N 0.7509(3) 0.4235(3) 0.3948(3) 0.0557(10) Uani 1 1 d .
H2 H 0.7767 0.3804 0.3987 0.067 Uiso 1 1 calc R
S3 S 0.23736(11) -0.17705(11) 0.19743(8) 0.0595(3) Uani 1 1 d .
O3 O 0.6248(2) 0.1294(2) 0.13989(16) 0.0385(6) Uani 1 1 d .
N3 N 0.4599(3) -0.0637(3) 0.1203(2) 0.0426(8) Uani 1 1 d .
H3 H 0.5325 -0.0145 0.1428 0.051 Uiso 1 1 calc R
C3 C 0.9310(3) 0.3014(3) 0.2868(2) 0.0372(8) Uani 1 1 d .
H3A H 0.9878 0.2906 0.3235 0.045 Uiso 1 1 calc R
H3B H 0.9687 0.3312 0.2507 0.045 Uiso 1 1 calc R
S4 S 1.27439(16) 0.35193(12) 0.44269(10) 0.0818(5) Uani 1 1 d .
O4 O 0.8382(2) 0.1554(2) 0.35980(16) 0.0439(7) Uani 1 1 d .
N4 N 1.0335(3) 0.1150(3) 0.4070(2) 0.0475(9) Uani 1 1 d .
H4 H 0.9711 0.0770 0.3657 0.057 Uiso 1 1 calc R
C4 C 0.7374(3) 0.2201(3) 0.1791(2) 0.0361(8) Uani 1 1 d .
H4A H 0.7241 0.2744 0.2035 0.043 Uiso 1 1 calc R
H4B H 0.7769 0.2414 0.1413 0.043 Uiso 1 1 calc R
S5 S 0.49198(15) 0.23515(14) 0.25512(10) 0.0784(4) Uani 1 1 d .
C5 C 0.7506(3) 0.1567(3) 0.2971(2) 0.0362(8) Uani 1 1 d .
H5A H 0.7190 0.1992 0.3175 0.043 Uiso 1 1 calc R
H5B H 0.6843 0.0883 0.2698 0.043 Uiso 1 1 calc R
O5 O 1.1818(3) 0.3287(3) 0.0990(3) 0.0888(14) Uani 1 1 d .
N5 N 1.0800(4) 0.2548(4) 0.7541(3) 0.0752(14) Uani 1 1 d .
O6 O 0.7891(3) 0.5741(2) 0.3777(2) 0.0557(8) Uani 1 1 d .
C6 C 0.9787(3) 0.1126(3) 0.1345(2) 0.0385(8) Uani 1 1 d .
N6 N 1.2561(4) 0.1338(3) 0.7189(3) 0.0623(11) Uani 1 1 d .
O7 O 0.2762(3) -0.1176(3) 0.0370(2) 0.0644(10) Uani 1 1 d .
N7 N 1.4345(4) 0.3093(4) 0.6006(3) 0.0658(12) Uani 1 1 d .
C7 C 1.0617(4) 0.1607(3) 0.0984(2) 0.0453(10) Uani 1 1 d .
O8 O 1.1029(3) 0.2056(2) 0.53312(17) 0.0510(7) Uani 1 1 d .
C8 C 1.1315(4) 0.1183(4) 0.0803(3) 0.0584(13) Uani 1 1 d .
H8 H 1.1879 0.1505 0.0571 0.070 Uiso 1 1 calc R
O9 O 1.3894(5) 0.4492(3) 0.7697(3) 0.123(2) Uani 1 1 d .
C9 C 1.1199(5) 0.0305(5) 0.0958(3) 0.0656(14) Uani 1 1 d .
H9 H 1.1688 0.0040 0.0837 0.079 Uiso 1 1 calc R
O10 O 1.0436(4) 0.2525(4) 0.6849(3) 0.0816(12) Uani 1 1 d .
C10 C 1.0353(5) -0.0190(4) 0.1294(3) 0.0588(12) Uani 1 1 d .
H10 H 1.0260 -0.0797 0.1388 0.071 Uiso 1 1 calc R
C11 C 0.9647(4) 0.0217(3) 0.1488(3) 0.0455(10) Uani 1 1 d .
H11 H 0.9079 -0.0116 0.1714 0.055 Uiso 1 1 calc R
O11 O 1.1883(5) 0.2884(6) 0.7827(3) 0.150(3) Uani 1 1 d .
C12 C 1.0784(4) 0.2564(4) 0.0795(3) 0.0513(11) Uani 1 1 d .
O12 O 1.0158(5) 0.2278(5) 0.7926(4) 0.121(2) Uani 1 1 d .
O13 O 1.1659(3) 0.1186(3) 0.6637(3) 0.0710(11) Uani 1 1 d .
C13 C 0.9874(5) 0.3466(4) 0.0151(3) 0.0655(14) Uani 1 1 d .
H13A H 0.9319 0.3235 -0.0381 0.079 Uiso 1 1 calc R
H13B H 1.0680 0.3881 0.0145 0.079 Uiso 1 1 calc R
O14 O 1.3445(3) 0.2238(3) 0.7449(2) 0.0658(10) Uani 1 1 d .
C14 C 0.9571(5) 0.4116(4) 0.0682(4) 0.0665(15) Uani 1 1 d .
O15 O 1.2579(5) 0.0669(3) 0.7442(3) 0.0936(15) Uani 1 1 d .
C15 C 0.8500(6) 0.4210(4) 0.0425(5) 0.0726(18) Uani 1 1 d .
H15 H 0.7899 0.3899 -0.0066 0.087 Uiso 1 1 calc R
O16 O 1.3435(4) 0.2244(3) 0.5881(3) 0.0774(11) Uani 1 1 d .
C16 C 0.8573(9) 0.4827(11) 0.1037(11) 0.182(8) Uani 1 1 d .
H16 H 0.7963 0.5001 0.1000 0.219 Uiso 1 1 calc R
O17 O 1.4323(4) 0.3844(3) 0.6382(3) 0.0898(14) Uani 1 1 d .
C17 C 0.9494(12) 0.5239(7) 0.1735(7) 0.140(4) Uani 1 1 d .
H17 H 0.9573 0.5673 0.2194 0.168 Uiso 1 1 calc R
C18 C 0.9861(3) 0.4673(3) 0.3661(2) 0.0366(8) Uani 1 1 d .
O18 O 1.5155(4) 0.3148(4) 0.5764(3) 0.1029(17) Uani 1 1 d .
C19 C 0.9505(3) 0.5363(3) 0.3958(2) 0.0397(9) Uani 1 1 d .
O19 O 0.3754(7) 0.5138(9) 0.1807(6) 0.229(5) Uani 1 1 d .
H19 H 0.4488 0.5377 0.1976 0.343 Uiso 1 1 calc R
C20 C 1.0383(4) 0.6372(3) 0.4328(3) 0.0538(12) Uani 1 1 d .
H20 H 1.0158 0.6841 0.4528 0.065 Uiso 1 1 calc R
O20 O 0.3057(11) 0.3692(13) 0.9660(8) 0.248(6) Uani 1 1 d .
H20A H 0.3397 0.3678 1.0091 0.372 Uiso 1 1 calc R
C21 C 1.1566(4) 0.6698(3) 0.4406(3) 0.0596(13) Uani 1 1 d .
H21 H 1.2141 0.7377 0.4663 0.071 Uiso 1 1 calc R
C22 C 1.1892(4) 0.6016(3) 0.4101(3) 0.0551(12) Uani 1 1 d .
H22 H 1.2693 0.6238 0.4137 0.066 Uiso 1 1 calc R
C23 C 1.1063(3) 0.5008(3) 0.3742(3) 0.0460(10) Uani 1 1 d .
H23 H 1.1306 0.4548 0.3552 0.055 Uiso 1 1 calc R
C24 C 0.8242(4) 0.5117(3) 0.3885(2) 0.0407(9) Uani 1 1 d .
C25 C 0.6280(4) 0.3937(4) 0.3955(4) 0.0635(14) Uani 1 1 d .
H25A H 0.5985 0.4337 0.3704 0.076 Uiso 1 1 calc R
H25B H 0.6294 0.4084 0.4495 0.076 Uiso 1 1 calc R
C26 C 0.5445(4) 0.2832(3) 0.3536(3) 0.0508(11) Uani 1 1 d .
C27 C 0.5034(4) 0.2062(3) 0.3915(3) 0.0490(10) Uani 1 1 d .
H27 H 0.5223 0.2162 0.4455 0.059 Uiso 1 1 calc R
C28 C 0.4272(5) 0.1103(4) 0.3305(4) 0.0693(15) Uani 1 1 d .
H28 H 0.3891 0.0488 0.3409 0.083 Uiso 1 1 calc R
C29 C 0.4160(5) 0.1172(4) 0.2575(4) 0.0733(16) Uani 1 1 d .
H29 H 0.3700 0.0612 0.2125 0.088 Uiso 1 1 calc R
C30 C 0.5400(3) 0.1350(3) 0.0850(2) 0.0371(8) Uani 1 1 d .
C31 C 0.4244(3) 0.0492(3) 0.0504(2) 0.0356(8) Uani 1 1 d .
C32 C 0.3385(4) 0.0574(3) -0.0057(2) 0.0453(10) Uani 1 1 d .
H32 H 0.2616 0.0015 -0.0290 0.054 Uiso 1 1 calc R
C33 C 0.3620(4) 0.1432(4) -0.0278(3) 0.0542(12) Uani 1 1 d .
H33 H 0.3024 0.1453 -0.0656 0.065 Uiso 1 1 calc R
C34 C 0.4742(4) 0.2261(4) 0.0063(3) 0.0524(11) Uani 1 1 d .
H34 H 0.4911 0.2855 -0.0077 0.063 Uiso 1 1 calc R
C35 C 0.5634(4) 0.2221(3) 0.0622(3) 0.0445(9) Uani 1 1 d .
H35 H 0.6398 0.2787 0.0845 0.053 Uiso 1 1 calc R
C36 C 0.3824(3) -0.0501(3) 0.0688(2) 0.0396(9) Uani 1 1 d .
C37 C 0.4271(4) -0.1581(3) 0.1400(3) 0.0477(10) Uani 1 1 d .
H37A H 0.4978 -0.1671 0.1536 0.057 Uiso 1 1 calc R
H37B H 0.3674 -0.2142 0.0937 0.057 Uiso 1 1 calc R
C38 C 0.3777(4) -0.1639(3) 0.2067(3) 0.0437(9) Uani 1 1 d .
C39 C 0.4305(5) -0.1651(4) 0.2792(3) 0.0573(12) Uani 1 1 d .
H39 H 0.5072 -0.1583 0.2959 0.069 Uiso 1 1 calc R
C40 C 0.3566(5) -0.1776(4) 0.3266(3) 0.0662(14) Uani 1 1 d .
H40 H 0.3795 -0.1806 0.3777 0.079 Uiso 1 1 calc R
C41 C 0.2506(5) -0.1848(4) 0.2909(3) 0.0632(14) Uani 1 1 d .
H41 H 0.1916 -0.1930 0.3139 0.076 Uiso 1 1 calc R
C42 C 0.8015(3) 0.1088(3) 0.4131(2) 0.0367(8) Uani 1 1 d .
C43 C 0.8898(3) 0.1079(3) 0.4714(2) 0.0380(8) Uani 1 1 d .
C44 C 0.8599(4) 0.0675(3) 0.5304(3) 0.0497(10) Uani 1 1 d .
H44 H 0.9197 0.0692 0.5706 0.060 Uiso 1 1 calc R
C45 C 0.7438(5) 0.0250(4) 0.5310(3) 0.0586(13) Uani 1 1 d .
H45 H 0.7247 -0.0031 0.5706 0.070 Uiso 1 1 calc R
C46 C 0.6572(4) 0.0244(4) 0.4733(3) 0.0596(13) Uani 1 1 d .
H46 H 0.5783 -0.0052 0.4735 0.072 Uiso 1 1 calc R
C47 C 0.6832(4) 0.0670(3) 0.4136(3) 0.0474(10) Uani 1 1 d .
H47 H 0.6232 0.0674 0.3751 0.057 Uiso 1 1 calc R
C48 C 1.0161(4) 0.1461(3) 0.4711(2) 0.0386(8) Uani 1 1 d .
C49 C 1.1525(4) 0.1401(4) 0.3997(3) 0.0504(11) Uani 1 1 d .
H49A H 1.1442 0.0834 0.3606 0.060 Uiso 1 1 calc R
H49B H 1.2063 0.1478 0.4496 0.060 Uiso 1 1 calc R
C50 C 1.2087(4) 0.2345(4) 0.3769(3) 0.0496(11) Uani 1 1 d .
C51 C 1.2240(4) 0.2405(4) 0.3046(3) 0.0584(12) Uani 1 1 d .
C52 C 1.2903(6) 0.3425(7) 0.3082(5) 0.092(2) Uani 1 1 d .
H52 H 1.3093 0.3619 0.2654 0.110 Uiso 1 1 calc R
C53 C 1.3241(6) 0.4092(5) 0.3771(6) 0.091(2) Uani 1 1 d .
H53 H 1.3697 0.4794 0.3881 0.110 Uiso 1 1 calc R
C54 C 1.4047(11) 0.5312(6) 0.8076(6) 0.163(5) Uani 1 1 d .
H54A H 1.3300 0.5329 0.7940 0.244 Uiso 1 1 calc R
H54B H 1.4639 0.5856 0.7956 0.244 Uiso 1 1 calc R
H54C H 1.4322 0.5391 0.8628 0.244 Uiso 1 1 calc R
C55 C 0.3494(13) 0.5754(12) 0.1499(14) 0.306(14) Uani 1 1 d .
H55A H 0.2974 0.5907 0.1731 0.458 Uiso 1 1 calc R
H55B H 0.3093 0.5440 0.0942 0.458 Uiso 1 1 calc R
H55C H 0.4222 0.6372 0.1597 0.458 Uiso 1 1 calc R
C56 C 0.3848(12) 0.4459(16) 0.9461(14) 0.318(15) Uani 1 1 d .
H56A H 0.4439 0.4996 0.9929 0.477 Uiso 1 1 calc R
H56B H 0.3422 0.4719 0.9142 0.477 Uiso 1 1 calc R
H56C H 0.4243 0.4204 0.9169 0.477 Uiso 1 1 calc R

loop_
_atom_site_aniso_label
_atom_site_aniso_U_11
_atom_site_aniso_U_22
_atom_site_aniso_U_33
_atom_site_aniso_U_23
_atom_site_aniso_U_13
_atom_site_aniso_U_12
Sm1 0.03104(11) 0.03486(12) 0.04978(14) 0.00947(9) 0.00967(9) 0.01647(9)
O1 0.0431(15) 0.0394(14) 0.0498(16) 0.0171(12) 0.0232(13) 0.0237(13)
S1 0.155(2) 0.1188(17) 0.0918(14) 0.0251(12) 0.0346(14) 0.0798(16)
C1 0.0283(17) 0.0306(17) 0.041(2) 0.0067(15) 0.0087(15) 0.0134(15)
N1 0.042(2) 0.046(2) 0.063(2) 0.0205(19) 0.0140(18) 0.0104(17)
O2 0.0275(12) 0.0315(13) 0.0551(17) -0.0016(12) 0.0115(12) 0.0105(11)
C2 0.0388(19) 0.0339(18) 0.039(2) 0.0126(15) 0.0161(16) 0.0203(16)
N2 0.0376(18) 0.042(2) 0.095(3) 0.022(2) 0.027(2) 0.0239(16)
S3 0.0443(6) 0.0717(8) 0.0616(8) 0.0198(6) 0.0239(5) 0.0244(6)
O3 0.0308(13) 0.0331(13) 0.0426(15) 0.0116(11) 0.0036(11) 0.0119(11)
N3 0.0327(16) 0.0418(18) 0.048(2) 0.0139(15) 0.0131(15) 0.0138(14)
C3 0.0275(17) 0.0325(18) 0.048(2) 0.0051(16) 0.0123(16) 0.0138(15)
S4 0.0970(12) 0.0562(8) 0.0879(11) 0.0158(7) 0.0354(9) 0.0333(8)
O4 0.0290(13) 0.0596(18) 0.0428(16) 0.0192(14) 0.0103(11) 0.0207(13)
N4 0.0384(18) 0.055(2) 0.0420(19) 0.0094(16) 0.0113(15) 0.0199(17)
C4 0.0303(18) 0.0298(17) 0.044(2) 0.0095(15) 0.0107(16) 0.0122(15)
S5 0.0824(10) 0.0812(10) 0.0748(10) 0.0219(8) 0.0344(8) 0.0388(9)
C5 0.0262(17) 0.042(2) 0.038(2) 0.0095(16) 0.0071(15) 0.0173(16)
O5 0.047(2) 0.069(3) 0.106(3) 0.029(2) 0.008(2) -0.0037(18)
N5 0.061(3) 0.097(4) 0.091(4) 0.039(3) 0.044(3) 0.046(3)
O6 0.0435(16) 0.0479(17) 0.084(2) 0.0237(17) 0.0205(16) 0.0283(15)
C6 0.0326(18) 0.038(2) 0.039(2) 0.0039(16) 0.0083(16) 0.0169(16)
N6 0.067(3) 0.049(2) 0.087(3) 0.032(2) 0.036(3) 0.033(2)
O7 0.0346(16) 0.0490(19) 0.084(2) 0.0184(18) 0.0044(16) 0.0065(14)
N7 0.036(2) 0.090(4) 0.076(3) 0.032(3) 0.023(2) 0.030(2)
C7 0.034(2) 0.051(2) 0.040(2) 0.0060(18) 0.0116(17) 0.0151(18)
O8 0.0362(15) 0.0593(19) 0.0443(17) 0.0040(14) 0.0045(12) 0.0204(14)
C8 0.045(2) 0.077(3) 0.052(3) 0.011(2) 0.022(2) 0.028(3)
O9 0.142(5) 0.063(3) 0.097(3) -0.034(2) -0.040(3) 0.052(3)
C9 0.056(3) 0.084(4) 0.073(4) 0.014(3) 0.027(3) 0.049(3)
O10 0.060(2) 0.118(4) 0.087(3) 0.048(3) 0.035(2) 0.049(2)
C10 0.064(3) 0.063(3) 0.061(3) 0.010(2) 0.019(2) 0.044(3)
C11 0.045(2) 0.048(2) 0.049(2) 0.0124(19) 0.0158(19) 0.027(2)
O11 0.075(3) 0.291(9) 0.072(3) 0.026(4) 0.027(3) 0.087(4)
C12 0.043(2) 0.050(2) 0.048(2) 0.010(2) 0.019(2) 0.012(2)
O12 0.110(4) 0.181(6) 0.146(5) 0.100(5) 0.094(4) 0.089(4)
O13 0.0492(19) 0.0420(18) 0.101(3) 0.0203(19) 0.014(2) 0.0103(15)
C13 0.064(3) 0.058(3) 0.064(3) 0.029(3) 0.015(3) 0.020(3)
O14 0.0494(19) 0.055(2) 0.084(3) 0.0251(18) 0.0057(17) 0.0238(17)
C14 0.062(3) 0.054(3) 0.081(4) 0.037(3) 0.025(3) 0.019(3)
O15 0.140(4) 0.074(3) 0.115(4) 0.063(3) 0.065(3) 0.069(3)
C15 0.063(4) 0.042(3) 0.111(5) 0.029(3) 0.027(3) 0.023(3)
O16 0.065(2) 0.073(3) 0.095(3) 0.012(2) 0.032(2) 0.037(2)
C16 0.095(7) 0.190(13) 0.34(2) 0.204(15) 0.087(11) 0.086(9)
O17 0.064(2) 0.060(2) 0.140(4) 0.024(3) 0.056(3) 0.016(2)
C17 0.231(12) 0.099(6) 0.194(11) 0.077(7) 0.154(10) 0.118(8)
C18 0.0296(17) 0.0306(18) 0.042(2) 0.0085(15) 0.0070(15) 0.0112(15)
O18 0.057(2) 0.146(5) 0.118(4) 0.039(3) 0.052(3) 0.049(3)
C19 0.0333(19) 0.0320(19) 0.048(2) 0.0090(16) 0.0086(17) 0.0145(16)
O19 0.098(5) 0.236(10) 0.196(8) 0.068(8) -0.031(5) -0.015(6)
C20 0.045(2) 0.035(2) 0.068(3) 0.000(2) 0.009(2) 0.0181(19)
O20 0.252(12) 0.369(18) 0.247(13) 0.180(13) 0.124(10) 0.204(13)
C21 0.038(2) 0.031(2) 0.083(4) 0.002(2) 0.006(2) 0.0060(18)
C22 0.029(2) 0.044(2) 0.069(3) 0.006(2) 0.007(2) 0.0059(18)
C23 0.0329(19) 0.041(2) 0.057(3) 0.0066(19) 0.0099(18) 0.0168(17)
C24 0.0359(19) 0.037(2) 0.047(2) 0.0055(17) 0.0098(17) 0.0207(17)
C25 0.041(2) 0.048(3) 0.099(4) 0.009(3) 0.032(3) 0.020(2)
C26 0.039(2) 0.048(2) 0.073(3) 0.016(2) 0.029(2) 0.0236(19)
C27 0.043(2) 0.040(2) 0.058(3) 0.0087(19) 0.020(2) 0.0156(19)
C28 0.055(3) 0.054(3) 0.105(5) 0.028(3) 0.043(3) 0.022(2)
C29 0.057(3) 0.064(3) 0.081(4) -0.006(3) 0.026(3) 0.022(3)
C30 0.0338(18) 0.041(2) 0.0346(19) 0.0072(16) 0.0093(15) 0.0187(17)
C31 0.0294(17) 0.0390(19) 0.0341(19) 0.0049(15) 0.0110(15) 0.0150(16)
C32 0.0326(19) 0.052(2) 0.042(2) 0.0079(19) 0.0093(17) 0.0158(18)
C33 0.049(2) 0.073(3) 0.046(3) 0.017(2) 0.006(2) 0.039(2)
C34 0.060(3) 0.055(3) 0.054(3) 0.023(2) 0.020(2) 0.035(2)
C35 0.043(2) 0.043(2) 0.048(2) 0.0150(18) 0.0143(19) 0.0215(19)
C36 0.0299(18) 0.039(2) 0.043(2) 0.0037(16) 0.0119(16) 0.0138(16)
C37 0.045(2) 0.039(2) 0.062(3) 0.018(2) 0.021(2) 0.0203(19)
C38 0.039(2) 0.035(2) 0.053(2) 0.0117(18) 0.0171(18) 0.0140(17)
C39 0.058(3) 0.058(3) 0.067(3) 0.026(2) 0.028(2) 0.031(2)
C40 0.075(4) 0.071(3) 0.054(3) 0.028(3) 0.029(3) 0.029(3)
C41 0.059(3) 0.067(3) 0.060(3) 0.019(3) 0.034(3) 0.020(3)
C42 0.0335(18) 0.0371(19) 0.036(2) 0.0085(16) 0.0122(15) 0.0149(16)
C43 0.0369(19) 0.0319(18) 0.036(2) 0.0075(15) 0.0108(16) 0.0108(16)
C44 0.051(2) 0.049(2) 0.046(2) 0.018(2) 0.016(2) 0.020(2)
C45 0.063(3) 0.056(3) 0.053(3) 0.023(2) 0.027(2) 0.020(2)
C46 0.048(3) 0.059(3) 0.072(3) 0.020(3) 0.035(2) 0.017(2)
C47 0.036(2) 0.054(3) 0.048(2) 0.011(2) 0.0159(18) 0.0186(19)
C48 0.040(2) 0.0358(19) 0.044(2) 0.0158(17) 0.0133(17) 0.0209(17)
C49 0.044(2) 0.054(3) 0.057(3) 0.015(2) 0.020(2) 0.026(2)
C50 0.033(2) 0.064(3) 0.058(3) 0.022(2) 0.0157(19) 0.028(2)
C51 0.041(2) 0.072(3) 0.059(3) 0.021(3) 0.020(2) 0.022(2)
C52 0.081(4) 0.133(7) 0.112(6) 0.077(5) 0.060(4) 0.067(5)
C53 0.065(4) 0.067(4) 0.160(7) 0.056(5) 0.050(4) 0.032(3)
C54 0.224(12) 0.067(5) 0.113(7) -0.011(5) -0.011(7) 0.045(6)
C55 0.193(14) 0.276(19) 0.63(4) 0.33(3) 0.18(2) 0.181(15)
C56 0.107(10) 0.41(3) 0.42(3) 0.27(3) 0.063(14) 0.073(14)

loop_
_atom_type_symbol
_atom_type_description
_atom_type_scat_dispersion_real
_atom_type_scat_dispersion_imag
_atom_type_scat_source
C C 0.0033 0.0016 'International Tables Vol C Tables 4.2.6.8 and 6.1.1.4'
H H 0.0000 0.0000 'International Tables Vol C Tables 4.2.6.8 and 6.1.1.4'
N N 0.0061 0.0033 'International Tables Vol C Tables 4.2.6.8 and 6.1.1.4'
O O 0.0106 0.0060 'International Tables Vol C Tables 4.2.6.8 and 6.1.1.4'
S S 0.1246 0.1234 'International Tables Vol C Tables 4.2.6.8 and 6.1.1.4'
Sm Sm -0.1638 3.4418 'International Tables Vol C Tables 4.2.6.8 and 6.1.1.4'

loop_
_geom_angle_atom_site_label_1
_geom_angle_atom_site_label_2
_geom_angle_atom_site_label_3
_geom_angle
_geom_angle_site_symmetry_1
_geom_angle_site_symmetry_3
O6 Sm1 O8 79.24(12) 2_766 .
O6 Sm1 O9 77.56(15) 2_766 .
O8 Sm1 O9 155.77(16) . .
O6 Sm1 O17 82.74(14) 2_766 .
O8 Sm1 O17 102.66(15) . .
O9 Sm1 O17 67.6(2) . .
O6 Sm1 O11 107.1(2) 2_766 .
O8 Sm1 O11 124.30(15) . .
O9 Sm1 O11 70.0(2) . .
O17 Sm1 O11 132.93(18) . .
O6 Sm1 O13 151.37(12) 2_766 .
O8 Sm1 O13 77.93(13) . .
O9 Sm1 O13 126.30(16) . .
O17 Sm1 O13 119.04(15) . .
O11 Sm1 O13 72.8(2) . .
O6 Sm1 O14 156.55(12) 2_766 .
O8 Sm1 O14 123.27(12) . .
O9 Sm1 O14 79.21(15) . .
O17 Sm1 O14 85.46(15) . .
O11 Sm1 O14 67.40(19) . .
O13 Sm1 O14 51.03(12) . .
O6 Sm1 O16 116.36(14) 2_766 .
O8 Sm1 O16 73.91(13) . .
O9 Sm1 O16 110.68(18) . .
O17 Sm1 O16 50.31(15) . .
O11 Sm1 O16 135.8(2) . .
O13 Sm1 O16 73.13(14) . .
O14 Sm1 O16 69.39(14) . .
O6 Sm1 O10 82.30(13) 2_766 .
O8 Sm1 O10 78.74(13) . .
O9 Sm1 O10 104.8(2) . .
O17 Sm1 O10 164.42(16) . .
O11 Sm1 O10 49.07(15) . .
O13 Sm1 O10 76.51(15) . .
O14 Sm1 O10 106.93(13) . .
O16 Sm1 O10 142.53(15) . .
C6 O1 C2 116.3(3) . .
C14 S1 C17 90.1(5) . .
C4 C1 C2 112.6(3) . .
C4 C1 C3 107.6(3) . .
C2 C1 C3 108.9(3) . .
C4 C1 C5 110.6(3) . .
C2 C1 C5 106.7(3) . .
C3 C1 C5 110.5(3) . .
C12 N1 C13 123.1(4) . .
C12 N1 H1 118.5 . .
C13 N1 H1 118.5 . .
C18 O2 C3 117.3(3) . .
O1 C2 C1 109.7(3) . .
O1 C2 H2A 109.7 . .
C1 C2 H2A 109.7 . .
O1 C2 H2B 109.7 . .
C1 C2 H2B 109.7 . .
H2A C2 H2B 108.2 . .
C24 N2 C25 124.4(4) . .
C24 N2 H2 117.8 . .
C25 N2 H2 117.8 . .
C41 S3 C38 92.1(2) . .
C30 O3 C4 117.3(3) . .
C36 N3 C37 122.7(3) . .
C36 N3 H3 118.7 . .
C37 N3 H3 118.7 . .
O2 C3 C1 108.0(3) . .
O2 C3 H3A 110.1 . .
C1 C3 H3A 110.1 . .
O2 C3 H3B 110.1 . .
C1 C3 H3B 110.1 . .
H3A C3 H3B 108.4 . .
C53 S4 C50 92.0(3) . .
C42 O4 C5 119.1(3) . .
C48 N4 C49 124.7(4) . .
C48 N4 H4 117.6 . .
C49 N4 H4 117.6 . .
O3 C4 C1 109.4(3) . .
O3 C4 H4A 109.8 . .
C1 C4 H4A 109.8 . .
O3 C4 H4B 109.8 . .
C1 C4 H4B 109.8 . .
H4A C4 H4B 108.2 . .
C29 S5 C26 92.9(3) . .
O4 C5 C1 106.1(3) . .
O4 C5 H5A 110.5 . .
C1 C5 H5A 110.5 . .
O4 C5 H5B 110.5 . .
C1 C5 H5B 110.5 . .
H5A C5 H5B 108.7 . .
O12 N5 O11 120.5(6) . .
O12 N5 O10 123.8(5) . .
O11 N5 O10 115.6(5) . .
C24 O6 Sm1 164.7(3) . 2_766
O1 C6 C11 123.7(4) . .
O1 C6 C7 116.5(4) . .
C11 C6 C7 119.7(4) . .
O15 N6 O13 121.7(5) . .
O15 N6 O14 122.3(5) . .
O13 N6 O14 116.1(4) . .
O18 N7 O17 123.9(5) . .
O18 N7 O16 121.2(6) . .
O17 N7 O16 114.8(4) . .
C8 C7 C6 118.7(4) . .
C8 C7 C12 119.0(4) . .
C6 C7 C12 122.3(4) . .
C48 O8 Sm1 168.8(3) . .
C9 C8 C7 121.7(5) . .
C9 C8 H8 119.1 . .
C7 C8 H8 119.1 . .
C54 O9 Sm1 141.5(7) . .
C8 C9 C10 119.8(5) . .
C8 C9 H9 120.1 . .
C10 C9 H9 120.1 . .
N5 O10 Sm1 95.8(3) . .
C11 C10 C9 120.0(5) . .
C11 C10 H10 120.0 . .
C9 C10 H10 120.0 . .
C10 C11 C6 120.0(4) . .
C10 C11 H11 120.0 . .
C6 C11 H11 120.0 . .
N5 O11 Sm1 98.6(4) . .
O5 C12 N1 122.7(5) . .
O5 C12 C7 119.1(5) . .
N1 C12 C7 118.1(4) . .
N6 O13 Sm1 97.2(3) . .
N1 C13 C14 113.9(4) . .
N1 C13 H13A 108.8 . .
C14 C13 H13A 108.8 . .
N1 C13 H13B 108.8 . .
C14 C13 H13B 108.8 . .
H13A C13 H13B 107.7 . .
N6 O14 Sm1 95.4(3) . .
C15 C14 C13 122.5(6) . .
C15 C14 S1 115.7(5) . .
C13 C14 S1 121.8(4) . .
C16 C15 C14 103.6(8) . .
C16 C15 H15 128.2 . .
C14 C15 H15 128.2 . .
N7 O16 Sm1 95.3(3) . .
C15 C16 C17 123.7(11) . .
C15 C16 H16 118.1 . .
C17 C16 H16 118.1 . .
N7 O17 Sm1 99.6(3) . .
C16 C17 S1 106.9(9) . .
C16 C17 H17 126.6 . .
S1 C17 H17 126.6 . .
O2 C18 C23 122.9(4) . .
O2 C18 C19 117.4(3) . .
C23 C18 C19 119.7(3) . .
C20 C19 C18 118.1(4) . .
C20 C19 C24 116.5(4) . .
C18 C19 C24 125.4(3) . .
C55 O19 H19 109.5 . .
C21 C20 C19 121.9(4) . .
C21 C20 H20 119.0 . .
C19 C20 H20 119.0 . .
C56 O20 H20A 109.5 . .
C22 C21 C20 119.1(4) . .
C22 C21 H21 120.5 . .
C20 C21 H21 120.5 . .
C21 C22 C23 121.2(4) . .
C21 C22 H22 119.4 . .
C23 C22 H22 119.4 . .
C22 C23 C18 120.0(4) . .
C22 C23 H23 120.0 . .
C18 C23 H23 120.0 . .
O6 C24 N2 120.5(4) . .
O6 C24 C19 120.4(4) . .
N2 C24 C19 119.1(4) . .
N2 C25 C26 111.6(4) . .
N2 C25 H25A 109.3 . .
C26 C25 H25A 109.3 . .
N2 C25 H25B 109.3 . .
C26 C25 H25B 109.3 . .
H25A C25 H25B 108.0 . .
C27 C26 C25 124.8(5) . .
C27 C26 S5 112.4(3) . .
C25 C26 S5 122.7(4) . .
C26 C27 C28 107.1(5) . .
C26 C27 H27 126.4 . .
C28 C27 H27 126.4 . .
C29 C28 C27 114.2(5) . .
C29 C28 H28 122.9 . .
C27 C28 H28 122.9 . .
C28 C29 S5 113.3(4) . .
C28 C29 H29 123.4 . .
S5 C29 H29 123.4 . .
O3 C30 C35 122.3(3) . .
O3 C30 C31 118.6(3) . .
C35 C30 C31 119.1(4) . .
C32 C31 C30 117.3(4) . .
C32 C31 C36 116.1(3) . .
C30 C31 C36 126.5(3) . .
C33 C32 C31 123.2(4) . .
C33 C32 H32 118.4 . .
C31 C32 H32 118.4 . .
C32 C33 C34 119.0(4) . .
C32 C33 H33 120.5 . .
C34 C33 H33 120.5 . .
C33 C34 C35 120.2(4) . .
C33 C34 H34 119.9 . .
C35 C34 H34 119.9 . .
C30 C35 C34 121.1(4) . .
C30 C35 H35 119.5 . .
C34 C35 H35 119.5 . .
O7 C36 N3 120.8(4) . .
O7 C36 C31 119.9(4) . .
N3 C36 C31 119.3(3) . .
N3 C37 C38 114.6(4) . .
N3 C37 H37A 108.6 . .
C38 C37 H37A 108.6 . .
N3 C37 H37B 108.6 . .
C38 C37 H37B 108.6 . .
H37A C37 H37B 107.6 . .
C39 C38 C37 127.0(4) . .
C39 C38 S3 110.5(4) . .
C37 C38 S3 122.4(3) . .
C38 C39 C40 112.8(5) . .
C38 C39 H39 123.6 . .
C40 C39 H39 123.6 . .
C41 C40 C39 113.4(5) . .
C41 C40 H40 123.3 . .
C39 C40 H40 123.3 . .
C40 C41 S3 111.2(4) . .
C40 C41 H41 124.4 . .
S3 C41 H41 124.4 . .
O4 C42 C43 116.5(3) . .
O4 C42 C47 123.6(4) . .
C43 C42 C47 119.9(4) . .
C44 C43 C42 119.3(4) . .
C44 C43 C48 118.5(4) . .
C42 C43 C48 122.1(3) . .
C45 C44 C43 121.3(4) . .
C45 C44 H44 119.3 . .
C43 C44 H44 119.3 . .
C46 C45 C44 119.3(4) . .
C46 C45 H45 120.4 . .
C44 C45 H45 120.4 . .
C45 C46 C47 121.7(4) . .
C45 C46 H46 119.1 . .
C47 C46 H46 119.1 . .
C42 C47 C46 118.4(4) . .
C42 C47 H47 120.8 . .
C46 C47 H47 120.8 . .
O8 C48 N4 121.4(4) . .
O8 C48 C43 119.8(4) . .
N4 C48 C43 118.8(4) . .
N4 C49 C50 114.2(4) . .
N4 C49 H49A 108.7 . .
C50 C49 H49A 108.7 . .
N4 C49 H49B 108.7 . .
C50 C49 H49B 108.7 . .
H49A C49 H49B 107.6 . .
C51 C50 C49 126.8(5) . .
C51 C50 S4 111.4(4) . .
C49 C50 S4 121.7(4) . .
C50 C51 C52 109.9(6) . .
C53 C52 C51 114.9(6) . .
C53 C52 H52 122.6 . .
C51 C52 H52 122.6 . .
C52 C53 S4 111.9(5) . .
C52 C53 H53 124.1 . .
S4 C53 H53 124.1 . .
O9 C54 H54A 109.5 . .
O9 C54 H54B 109.5 . .
H54A C54 H54B 109.5 . .
O9 C54 H54C 109.5 . .
H54A C54 H54C 109.5 . .
H54B C54 H54C 109.5 . .
O19 C55 H55A 109.5 . .
O19 C55 H55B 109.5 . .
H55A C55 H55B 109.5 . .
O19 C55 H55C 109.5 . .
H55A C55 H55C 109.5 . .
H55B C55 H55C 109.5 . .
O20 C56 H56A 109.5 . .
O20 C56 H56B 109.5 . .
H56A C56 H56B 109.5 . .
O20 C56 H56C 109.5 . .
H56A C56 H56C 109.5 . .
H56B C56 H56C 109.5 . .

loop_
_geom_bond_atom_site_label_1
_geom_bond_atom_site_label_2
_geom_bond_distance
_geom_bond_site_symmetry_2
Sm1 O6 2.342(3) 2_766
Sm1 O8 2.351(3) .
Sm1 O9 2.429(4) .
Sm1 O17 2.445(4) .
Sm1 O11 2.478(5) .
Sm1 O13 2.481(3) .
Sm1 O14 2.517(3) .
Sm1 O16 2.522(4) .
Sm1 O10 2.523(4) .
O1 C6 1.362(5) .
O1 C2 1.425(4) .
S1 C14 1.671(6) .
S1 C17 1.719(10) .
C1 C4 1.518(5) .
C1 C2 1.524(5) .
C1 C3 1.525(5) .
C1 C5 1.537(5) .
N1 C12 1.322(6) .
N1 C13 1.457(6) .
N1 H1 0.8600 .
O2 C18 1.372(4) .
O2 C3 1.431(5) .
C2 H2A 0.9700 .
C2 H2B 0.9700 .
N2 C24 1.318(5) .
N2 C25 1.468(5) .
N2 H2 0.8600 .
S3 C41 1.709(5) .
S3 C38 1.714(4) .
O3 C30 1.356(4) .
O3 C4 1.425(4) .
N3 C36 1.326(5) .
N3 C37 1.448(5) .
N3 H3 0.8600 .
C3 H3A 0.9700 .
C3 H3B 0.9700 .
S4 C53 1.686(8) .
S4 C50 1.694(5) .
O4 C42 1.356(5) .
O4 C5 1.431(4) .
N4 C48 1.294(5) .
N4 C49 1.473(5) .
N4 H4 0.8600 .
C4 H4A 0.9700 .
C4 H4B 0.9700 .
S5 C29 1.653(6) .
S5 C26 1.679(5) .
C5 H5A 0.9700 .
C5 H5B 0.9700 .
O5 C12 1.239(5) .
N5 O12 1.198(6) .
N5 O11 1.217(6) .
N5 O10 1.237(6) .
O6 C24 1.240(5) .
O6 Sm1 2.342(3) 2_766
C6 C11 1.395(6) .
C6 C7 1.398(6) .
N6 O15 1.194(5) .
N6 O13 1.267(6) .
N6 O14 1.270(5) .
O7 C36 1.236(5) .
N7 O18 1.209(6) .
N7 O17 1.244(6) .
N7 O16 1.263(6) .
C7 C8 1.382(7) .
C7 C12 1.489(7) .
O8 C48 1.258(5) .
C8 C9 1.365(8) .
C8 H8 0.9300 .
O9 C54 1.227(10) .
C9 C10 1.383(8) .
C9 H9 0.9300 .
C10 C11 1.382(6) .
C10 H10 0.9300 .
C11 H11 0.9300 .
C13 C14 1.501(8) .
C13 H13A 0.9700 .
C13 H13B 0.9700 .
C14 C15 1.442(9) .
C15 C16 1.290(18) .
C15 H15 0.9300 .
C16 C17 1.362(16) .
C16 H16 0.9300 .
C17 H17 0.9300 .
C18 C23 1.385(5) .
C18 C19 1.394(6) .
C19 C20 1.387(6) .
C19 C24 1.489(5) .
O19 C55 1.293(13) .
O19 H19 0.8200 .
C20 C21 1.365(7) .
C20 H20 0.9300 .
O20 C56 1.359(16) .
O20 H20A 0.8200 .
C21 C22 1.362(7) .
C21 H21 0.9300 .
C22 C23 1.369(6) .
C22 H22 0.9300 .
C23 H23 0.9300 .
C25 C26 1.490(6) .
C25 H25A 0.9700 .
C25 H25B 0.9700 .
C26 C27 1.432(6) .
C27 C28 1.439(7) .
C27 H27 0.9300 .
C28 C29 1.337(8) .
C28 H28 0.9300 .
C29 H29 0.9300 .
C30 C35 1.387(6) .
C30 C31 1.408(5) .
C31 C32 1.400(6) .
C31 C36 1.500(6) .
C32 C33 1.362(7) .
C32 H32 0.9300 .
C33 C34 1.365(7) .
C33 H33 0.9300 .
C34 C35 1.393(6) .
C34 H34 0.9300 .
C35 H35 0.9300 .
C37 C38 1.502(6) .
C37 H37A 0.9700 .
C37 H37B 0.9700 .
C38 C39 1.356(7) .
C39 C40 1.410(7) .
C39 H39 0.9300 .
C40 C41 1.334(7) .
C40 H40 0.9300 .
C41 H41 0.9300 .
C42 C43 1.385(5) .
C42 C47 1.396(5) .
C43 C44 1.381(6) .
C43 C48 1.493(5) .
C44 C45 1.370(7) .
C44 H44 0.9300 .
C45 C46 1.353(7) .
C45 H45 0.9300 .
C46 C47 1.397(6) .
C46 H46 0.9300 .
C47 H47 0.9300 .
C49 C50 1.489(6) .
C49 H49A 0.9700 .
C49 H49B 0.9700 .
C50 C51 1.394(7) .
C51 C52 1.398(9) .
C52 C53 1.322(10) .
C52 H52 0.9300 .
C53 H53 0.9300 .
C54 H54A 0.9600 .
C54 H54B 0.9600 .
C54 H54C 0.9600 .
C55 H55A 0.9600 .
C55 H55B 0.9600 .
C55 H55C 0.9600 .
C56 H56A 0.9600 .
C56 H56B 0.9600 .
C56 H56C 0.9600 .

loop_
_geom_torsion_atom_site_label_1
_geom_torsion_atom_site_label_2
_geom_torsion_atom_site_label_3
_geom_torsion_atom_site_label_4
_geom_torsion
_geom_torsion_site_symmetry_1
C6 O1 C2 C1 165.0(3) .
C4 C1 C2 O1 60.6(4) .
C3 C1 C2 O1 -58.7(4) .
C5 C1 C2 O1 -178.0(3) .
C18 O2 C3 C1 -172.8(3) .
C4 C1 C3 O2 65.7(4) .
C2 C1 C3 O2 -172.0(3) .
C5 C1 C3 O2 -55.1(4) .
C30 O3 C4 C1 176.5(3) .
C2 C1 C4 O3 65.2(4) .
C3 C1 C4 O3 -174.8(3) .
C5 C1 C4 O3 -54.0(4) .
C42 O4 C5 C1 -171.9(3) .
C4 C1 C5 O4 -171.4(3) .
C2 C1 C5 O4 65.9(4) .
C3 C1 C5 O4 -52.4(4) .
C2 O1 C6 C11 10.7(5) .
C2 O1 C6 C7 -167.7(3) .
O1 C6 C7 C8 176.1(4) .
C11 C6 C7 C8 -2.4(6) .
O1 C6 C7 C12 -3.2(6) .
C11 C6 C7 C12 178.3(4) .
O6 Sm1 O8 C48 -119.7(15) 2_766
O9 Sm1 O8 C48 -136.7(15) .
O17 Sm1 O8 C48 160.3(15) .
O11 Sm1 O8 C48 -16.3(16) .
O13 Sm1 O8 C48 42.9(15) .
O14 Sm1 O8 C48 67.4(15) .
O16 Sm1 O8 C48 118.6(15) .
O10 Sm1 O8 C48 -35.5(15) .
C6 C7 C8 C9 1.0(7) .
C12 C7 C8 C9 -179.6(5) .
O6 Sm1 O9 C54 34.8(12) 2_766
O8 Sm1 O9 C54 51.8(15) .
O17 Sm1 O9 C54 122.0(13) .
O11 Sm1 O9 C54 -78.8(12) .
O13 Sm1 O9 C54 -127.6(12) .
O14 Sm1 O9 C54 -148.5(12) .
O16 Sm1 O9 C54 148.6(12) .
O10 Sm1 O9 C54 -43.7(12) .
C7 C8 C9 C10 0.9(8) .
O12 N5 O10 Sm1 -171.9(6) .
O11 N5 O10 Sm1 9.2(7) .
O6 Sm1 O10 N5 -126.0(4) 2_766
O8 Sm1 O10 N5 153.5(4) .
O9 Sm1 O10 N5 -51.1(4) .
O17 Sm1 O10 N5 -109.7(6) .
O11 Sm1 O10 N5 -5.4(4) .
O13 Sm1 O10 N5 73.4(4) .
O14 Sm1 O10 N5 31.9(4) .
O16 Sm1 O10 N5 109.9(4) .
C8 C9 C10 C11 -1.4(8) .
C9 C10 C11 C6 0.0(7) .
O1 C6 C11 C10 -176.5(4) .
C7 C6 C11 C10 1.9(6) .
O12 N5 O11 Sm1 171.6(6) .
O10 N5 O11 Sm1 -9.5(7) .
O6 Sm1 O11 N5 68.7(6) 2_766
O8 Sm1 O11 N5 -19.8(7) .
O9 Sm1 O11 N5 138.1(6) .
O17 Sm1 O11 N5 164.7(4) .
O13 Sm1 O11 N5 -81.3(5) .
O14 Sm1 O11 N5 -135.6(6) .
O16 Sm1 O11 N5 -122.5(5) .
O10 Sm1 O11 N5 5.5(4) .
C13 N1 C12 O5 -3.3(8) .
C13 N1 C12 C7 -179.0(4) .
C8 C7 C12 O5 -48.2(6) .
C6 C7 C12 O5 131.1(5) .
C8 C7 C12 N1 127.6(5) .
C6 C7 C12 N1 -53.1(6) .
O15 N6 O13 Sm1 176.2(5) .
O14 N6 O13 Sm1 -4.6(5) .
O6 Sm1 O13 N6 -166.1(3) 2_766
O8 Sm1 O13 N6 156.2(3) .
O9 Sm1 O13 N6 -24.1(4) .
O17 Sm1 O13 N6 58.2(4) .
O11 Sm1 O13 N6 -71.8(3) .
O14 Sm1 O13 N6 2.7(3) .
O16 Sm1 O13 N6 79.5(3) .
O10 Sm1 O13 N6 -122.7(3) .
C12 N1 C13 C14 -97.8(6) .
O15 N6 O14 Sm1 -176.3(5) .
O13 N6 O14 Sm1 4.5(5) .
O6 Sm1 O14 N6 163.8(3) 2_766
O8 Sm1 O14 N6 -34.2(3) .
O9 Sm1 O14 N6 155.6(3) .
O17 Sm1 O14 N6 -136.4(3) .
O11 Sm1 O14 N6 83.0(3) .
O13 Sm1 O14 N6 -2.7(3) .
O16 Sm1 O14 N6 -87.3(3) .
O10 Sm1 O14 N6 53.3(3) .
N1 C13 C14 C15 -112.6(5) .
N1 C13 C14 S1 68.9(5) .
C17 S1 C14 C15 1.6(5) .
C17 S1 C14 C13 -179.9(5) .
C13 C14 C15 C16 -179.5(6) .
S1 C14 C15 C16 -1.0(8) .
O18 N7 O16 Sm1 179.1(5) .
O17 N7 O16 Sm1 -1.5(5) .
O6 Sm1 O16 N7 54.4(3) 2_766
O8 Sm1 O16 N7 123.3(3) .
O9 Sm1 O16 N7 -31.6(4) .
O17 Sm1 O16 N7 0.9(3) .
O11 Sm1 O16 N7 -113.7(4) .
O13 Sm1 O16 N7 -154.7(3) .
O14 Sm1 O16 N7 -100.7(3) .
O10 Sm1 O16 N7 168.1(3) .
C14 C15 C16 C17 -0.5(12) .
O18 N7 O17 Sm1 -179.1(5) .
O16 N7 O17 Sm1 1.6(5) .
O6 Sm1 O17 N7 -134.4(4) 2_766
O8 Sm1 O17 N7 -57.2(4) .
O9 Sm1 O17 N7 146.1(4) .
O11 Sm1 O17 N7 119.0(4) .
O13 Sm1 O17 N7 25.9(4) .
O14 Sm1 O17 N7 65.9(4) .
O16 Sm1 O17 N7 -0.9(3) .
O10 Sm1 O17 N7 -150.7(5) .
C15 C16 C17 S1 1.6(13) .
C14 S1 C17 C16 -1.6(7) .
C3 O2 C18 C23 -9.0(6) .
C3 O2 C18 C19 169.9(4) .
O2 C18 C19 C20 -178.8(4) .
C23 C18 C19 C20 0.1(6) .
O2 C18 C19 C24 -1.5(6) .
C23 C18 C19 C24 177.4(4) .
C18 C19 C20 C21 0.0(7) .
C24 C19 C20 C21 -177.7(5) .
C19 C20 C21 C22 1.0(8) .
C20 C21 C22 C23 -2.1(8) .
C21 C22 C23 C18 2.1(8) .
O2 C18 C23 C22 177.8(4) .
C19 C18 C23 C22 -1.1(7) .
Sm1 O6 C24 N2 -147.6(10) 2_766
Sm1 O6 C24 C19 33.5(14) 2_766
C25 N2 C24 O6 -4.4(8) .
C25 N2 C24 C19 174.5(5) .
C20 C19 C24 O6 34.8(6) .
C18 C19 C24 O6 -142.6(5) .
C20 C19 C24 N2 -144.2(5) .
C18 C19 C24 N2 38.4(6) .
C24 N2 C25 C26 143.6(5) .
N2 C25 C26 C27 103.0(6) .
N2 C25 C26 S5 -74.8(6) .
C29 S5 C26 C27 0.3(4) .
C29 S5 C26 C25 178.4(4) .
C25 C26 C27 C28 -178.6(4) .
S5 C26 C27 C28 -0.6(5) .
C26 C27 C28 C29 0.7(6) .
C27 C28 C29 S5 -0.5(7) .
C26 S5 C29 C28 0.1(5) .
C4 O3 C30 C35 5.4(6) .
C4 O3 C30 C31 -174.4(3) .
O3 C30 C31 C32 179.6(4) .
C35 C30 C31 C32 -0.2(6) .
O3 C30 C31 C36 1.1(6) .
C35 C30 C31 C36 -178.7(4) .
C30 C31 C32 C33 0.2(6) .
C36 C31 C32 C33 178.8(4) .
C31 C32 C33 C34 -0.5(7) .
C32 C33 C34 C35 0.8(7) .
O3 C30 C35 C34 -179.2(4) .
C31 C30 C35 C34 0.6(6) .
C33 C34 C35 C30 -0.9(7) .
C37 N3 C36 O7 2.5(6) .
C37 N3 C36 C31 -178.6(4) .
C32 C31 C36 O7 -2.4(6) .
C30 C31 C36 O7 176.0(4) .
C32 C31 C36 N3 178.7(4) .
C30 C31 C36 N3 -2.9(6) .
C36 N3 C37 C38 -88.8(5) .
N3 C37 C38 C39 -111.9(5) .
N3 C37 C38 S3 71.7(5) .
C41 S3 C38 C39 -0.4(4) .
C41 S3 C38 C37 176.5(4) .
C37 C38 C39 C40 -176.1(4) .
S3 C38 C39 C40 0.6(6) .
C38 C39 C40 C41 -0.6(7) .
C39 C40 C41 S3 0.3(7) .
C38 S3 C41 C40 0.0(5) .
C5 O4 C42 C43 178.6(3) .
C5 O4 C42 C47 -4.3(6) .
O4 C42 C43 C44 175.8(4) .
C47 C42 C43 C44 -1.4(6) .
O4 C42 C43 C48 -6.4(6) .
C47 C42 C43 C48 176.4(4) .
C42 C43 C44 C45 2.3(7) .
C48 C43 C44 C45 -175.6(4) .
C43 C44 C45 C46 -1.3(8) .
C44 C45 C46 C47 -0.7(8) .
O4 C42 C47 C46 -177.5(4) .
C43 C42 C47 C46 -0.5(7) .
C45 C46 C47 C42 1.6(8) .
Sm1 O8 C48 N4 -141.8(13) .
Sm1 O8 C48 C43 36.6(17) .
C49 N4 C48 O8 3.2(7) .
C49 N4 C48 C43 -175.2(4) .
C44 C43 C48 O8 -49.4(6) .
C42 C43 C48 O8 132.8(4) .
C44 C43 C48 N4 129.1(4) .
C42 C43 C48 N4 -48.7(6) .
C48 N4 C49 C50 -90.1(5) .
N4 C49 C50 C51 -108.7(5) .
N4 C49 C50 S4 76.8(5) .
C53 S4 C50 C51 -0.9(4) .
C53 S4 C50 C49 174.3(4) .
C49 C50 C51 C52 -174.5(5) .
S4 C50 C51 C52 0.5(6) .
C50 C51 C52 C53 0.4(8) .
C51 C52 C53 S4 -1.1(8) .
C50 S4 C53 C52 1.2(6) .
